data_7061961
loop_
_publ_author_name
'Li, Junyan'
'Zhu, Mingchang'
'Zhang, Ying'
'Gao, Enjun'
'Wu, Shuangyan'

_publ_section_title
;
 A new visual and stable fluorescent Cu-MOF as a dual-function sensor for
 glyphosate and Cr2O72&#x2212;
;
_journal_issue 41
_journal_name_full 'New Journal of Chemistry'
_journal_page_first 19808
_journal_page_last 19816
_journal_paper_doi 10.1039/D2NJ03186H
_journal_volume 46
_journal_year 2022
_chemical_formula_sum 'C16 H7 Cu2 N0 O11'
_chemical_formula_weight 502.30
_space_group_crystal_system monoclinic
_space_group_IT_number 14
_space_group_name_Hall '-P 2yn'
_space_group_name_H-M_alt 'P 1 21/n 1'
_atom_sites_solution_hydrogens geom
_audit_creation_method SHELXL-2014/7
_audit_update_record
;
2022-05-16 deposited with the CCDC.	2022-09-26 downloaded from the CCDC.
;
_cell_angle_alpha 90
_cell_angle_beta 92.13
_cell_angle_gamma 90
_cell_formula_units_Z 4
_cell_length_a 10.860
_cell_length_b 18.909
_cell_length_c 14.779
_cell_measurement_reflns_used 4192
_cell_measurement_temperature 296(2)
_cell_measurement_theta_max 24.37
_cell_measurement_theta_min 2.29
_cell_volume 3032.796
_computing_structure_refinement 'SHELXL-2014/7 (Sheldrick, 2014)'
_diffrn_ambient_temperature 296(2)
_diffrn_measured_fraction_theta_full 0.986
_diffrn_measured_fraction_theta_max 0.986
_diffrn_measurement_device_type CCD
_diffrn_radiation_type MoK\a
_diffrn_radiation_wavelength 0.71073
_diffrn_reflns_av_R_equivalents 0.1635
_diffrn_reflns_av_unetI/netI 0.1626
_diffrn_reflns_Laue_measured_fraction_full 0.986
_diffrn_reflns_Laue_measured_fraction_max 0.986
_diffrn_reflns_limit_h_max 11
_diffrn_reflns_limit_h_min -12
_diffrn_reflns_limit_k_max 18
_diffrn_reflns_limit_k_min -22
_diffrn_reflns_limit_l_max 17
_diffrn_reflns_limit_l_min -17
_diffrn_reflns_number 33249
_diffrn_reflns_point_group_measured_fraction_full 0.986
_diffrn_reflns_point_group_measured_fraction_max 0.986
_diffrn_reflns_theta_full 24.995
_diffrn_reflns_theta_max 24.995
_diffrn_reflns_theta_min 1.750
_exptl_absorpt_coefficient_mu 1.438
_exptl_absorpt_correction_type multi-scan
_exptl_absorpt_process_details sadabs
_exptl_crystal_colour blue
_exptl_crystal_density_diffrn 1.100
_exptl_crystal_description Block
_exptl_crystal_F_000 996
_exptl_crystal_size_max 0.200
_exptl_crystal_size_mid 0.200
_exptl_crystal_size_min 0.200
_exptl_transmission_factor_max 0.864
_exptl_transmission_factor_min 0.864
_refine_diff_density_max 1.369
_refine_diff_density_min -1.874
_refine_diff_density_rms 0.161
_refine_ls_extinction_method none
_refine_ls_goodness_of_fit_ref 1.217
_refine_ls_hydrogen_treatment constr
_refine_ls_matrix_type full
_refine_ls_number_parameters 287
_refine_ls_number_reflns 5262
_refine_ls_number_restraints 199
_refine_ls_restrained_S_all 1.213
_refine_ls_R_factor_all 0.2282
_refine_ls_R_factor_gt 0.1448
_refine_ls_shift/su_max 0.000
_refine_ls_shift/su_mean 0.000
_refine_ls_structure_factor_coef Fsqd
_refine_ls_weighting_details 'w=1/[\s^2^(Fo^2^)+(0.0100P)^2^+50.0000P] where P=(Fo^2^+2Fc^2^)/3'
_refine_ls_weighting_scheme calc
_refine_ls_wR_factor_gt 0.2770
_refine_ls_wR_factor_ref 0.2983
_reflns_Friedel_coverage 0.000
_reflns_number_gt 2511
_reflns_number_total 5262
_reflns_threshold_expression 'I > 2\s(I)'
_cod_data_source_file d2nj03186h2.cif
_cod_data_source_block 1_sq
_cod_depositor_comments 'Adding full bibliography for 7061961.cif.'
_cod_original_cell_volume 3032.6
_cod_original_sg_symbol_H-M 'P 21/n'
_cod_database_code 7061961
_shelx_shelxl_version_number 2014/7
_shelx_space_group_comment
;
The symmetry employed for this shelxl refinement is uniquely defined
by the following loop, which should always be used as a source of
symmetry information in preference to the above space-group names.
They are only intended as comments.
;
_shelx_estimated_absorpt_t_min 0.762
_shelx_estimated_absorpt_t_max 0.762

loop_
_space_group_symop_operation_xyz
'x, y, z'
'-x+1/2, y+1/2, -z+1/2'
'-x, -y, -z'
'x-1/2, -y-1/2, z-1/2'

loop_
_atom_site_label
_atom_site_type_symbol
_atom_site_fract_x
_atom_site_fract_y
_atom_site_fract_z
_atom_site_U_iso_or_equiv
_atom_site_adp_type
_atom_site_occupancy
_atom_site_site_symmetry_order
_atom_site_calc_flag
_atom_site_refinement_flags_posn
_atom_site_refinement_flags_adp
_atom_site_refinement_flags_occupancy
_atom_site_disorder_assembly
_atom_site_disorder_group
C1 C 0.5242(10) 0.5919(7) 0.2648(9) 0.074(6) Uani 1 1 d D . . . .
C2 C 0.3843(8) 0.5917(5) 0.2646(7) 0.053(4) Uani 1 1 d DG U . . .
C3 C 0.3175(10) 0.5553(5) 0.1974(6) 0.070(5) Uani 1 1 d G . . . .
H3 H 0.3585 0.5307 0.1531 0.084 Uiso 1 1 calc R U . . .
C4 C 0.1895(10) 0.5557(5) 0.1963(6) 0.068(5) Uani 1 1 d G . . . .
H4 H 0.1448 0.5314 0.1514 0.081 Uiso 1 1 calc R U . . .
C5 C 0.1282(8) 0.5925(5) 0.2625(7) 0.066(5) Uani 1 1 d DG . . . .
C6 C 0.1950(10) 0.6289(5) 0.3297(6) 0.059(5) Uani 1 1 d DG . . . .
H6 H 0.1539 0.6536 0.3740 0.071 Uiso 0.366(10) 1 calc R U P A 2
C7 C 0.3230(10) 0.6285(5) 0.3308(6) 0.058(4) Uani 1 1 d DG U . . .
H7 H 0.3677 0.6529 0.3757 0.070 Uiso 0.634(10) 1 calc R U P A 1
C8 C -0.0113(10) 0.5911(8) 0.2607(9) 0.063(5) Uani 1 1 d D . . . .
C12 C 0.2414(15) 0.5989(4) 0.6145(7) 0.067(3) Uani 1 1 d D U . . .
C13 C 0.2408(15) 0.6606(6) 0.6662(6) 0.072(3) Uani 1 1 d D U . . .
H13 H 0.2443 0.6588 0.7291 0.087 Uiso 1 1 calc R U . . .
C14 C 0.2349(17) 0.7256(5) 0.6204(7) 0.079(3) Uani 1 1 d D U . . .
C15 C 0.244(2) 0.5288(5) 0.6624(7) 0.082(6) Uani 1 1 d D U . . .
C16 C 0.2461(13) 0.7936(5) 0.6748(7) 0.044(4) Uani 1 1 d D U . . .
C9A C 0.184(3) 0.7274(6) 0.5329(10) 0.070(4) Uani 0.634(10) 1 d D U P A 1
H9A H 0.1495 0.7689 0.5093 0.084 Uiso 0.634(10) 1 calc R U P A 1
C10A C 0.184(3) 0.6659(7) 0.4812(7) 0.067(3) Uani 0.634(10) 1 d D U P A 1
C11A C 0.204(3) 0.6014(6) 0.5240(9) 0.067(4) Uani 0.634(10) 1 d D U P A 1
H11A H 0.1920 0.5596 0.4917 0.080 Uiso 0.634(10) 1 calc R U P A 1
O11A O 0.1444(15) 0.6782(7) 0.3892(7) 0.068(4) Uani 0.634(10) 1 d D U P A 1
C9B C 0.319(4) 0.7278(9) 0.5416(16) 0.070(4) Uani 0.366(10) 1 d D U P A 2
H9B H 0.3675 0.7666 0.5288 0.085 Uiso 0.366(10) 1 calc R U P A 2
C10B C 0.316(4) 0.6667(9) 0.4900(13) 0.068(3) Uani 0.366(10) 1 d D U P A 2
C11B C 0.299(4) 0.6009(8) 0.5307(17) 0.067(4) Uani 0.366(10) 1 d D U P A 2
H11B H 0.3248 0.5596 0.5032 0.080 Uiso 0.366(10) 1 calc R U P A 2
O11B O 0.365(2) 0.6741(11) 0.4018(10) 0.070(5) Uani 0.366(10) 1 d D U P A 2
Cu1 Cu 0.75822(19) 0.62422(9) 0.33779(13) 0.0538(6) Uani 1 1 d . . . . .
Cu2 Cu 0.2504(2) 0.94347(8) 0.68156(13) 0.0547(7) Uani 1 1 d . . . . .
O1 O 0.7734(15) 0.6755(7) 0.4679(9) 0.117(5) Uani 1 1 d . . . . .
O2 O 0.5741(12) 0.5617(6) 0.2002(7) 0.080(4) Uani 1 1 d D . . . .
O3 O 0.5860(11) 0.6197(5) 0.3288(7) 0.069(3) Uani 1 1 d D . . . .
O4 O -0.0660(11) 0.5630(5) 0.1946(8) 0.074(3) Uani 1 1 d D . . . .
H4O H -0.1395 0.5595 0.2046 0.089 Uiso 0.5 1 calc R U P . .
O5 O -0.0644(10) 0.6169(6) 0.3262(7) 0.069(3) Uani 1 1 d D . . . .
H5O H -0.1389 0.6108 0.3194 0.083 Uiso 0.5 1 calc R U P . .
O6 O 0.2442(11) 0.4742(4) 0.6149(7) 0.063(3) Uani 1 1 d D U . . .
O7 O 0.2417(11) 0.5304(5) 0.7463(7) 0.062(3) Uani 1 1 d D . . . .
O8 O 0.2572(12) 0.7903(4) 0.7572(6) 0.073(4) Uani 1 1 d D . . . .
O9 O 0.2431(12) 0.8485(5) 0.6286(7) 0.074(3) Uani 1 1 d D U . . .
O10 O 0.2385(14) 0.9920(6) 0.5519(8) 0.100(5) Uani 1 1 d . . . . .

loop_
_atom_site_aniso_label
_atom_site_aniso_U_11
_atom_site_aniso_U_22
_atom_site_aniso_U_33
_atom_site_aniso_U_23
_atom_site_aniso_U_13
_atom_site_aniso_U_12
C1 0.13(2) 0.019(8) 0.067(13) -0.005(8) 0.005(13) -0.006(10)
C2 0.037(10) 0.045(9) 0.077(11) 0.001(7) -0.008(8) 0.002(7)
C3 0.052(13) 0.075(12) 0.084(13) -0.022(10) 0.019(10) -0.012(10)
C4 0.069(14) 0.072(12) 0.061(11) -0.014(9) -0.015(9) 0.019(10)
C5 0.107(17) 0.045(10) 0.046(10) -0.001(8) -0.004(10) 0.003(10)
C6 0.098(15) 0.031(8) 0.049(10) 0.005(7) 0.004(9) 0.015(9)
C7 0.072(13) 0.045(9) 0.058(10) -0.001(7) 0.003(8) -0.017(9)
C8 0.096(16) 0.032(9) 0.059(12) -0.013(8) -0.004(11) 0.007(9)
C12 0.116(8) 0.024(5) 0.060(6) -0.010(5) 0.000(6) -0.003(6)
C13 0.129(9) 0.028(5) 0.060(6) -0.009(5) -0.001(7) -0.004(7)
C14 0.144(9) 0.034(5) 0.057(6) -0.014(5) -0.003(6) -0.009(7)
C15 0.16(2) 0.037(8) 0.048(11) -0.011(6) 0.001(11) -0.026(11)
C16 0.044(4) 0.043(4) 0.044(4) 0.0000(10) 0.0016(10) -0.0003(10)
C9A 0.124(9) 0.029(6) 0.056(6) -0.009(5) 0.000(7) -0.003(7)
C10A 0.114(8) 0.028(5) 0.058(6) -0.009(5) 0.000(6) -0.002(6)
C11A 0.114(9) 0.027(5) 0.060(6) -0.009(5) 0.002(7) -0.001(7)
O11A 0.109(10) 0.034(7) 0.060(7) -0.008(6) -0.001(8) 0.002(7)
C9B 0.128(9) 0.027(6) 0.056(7) -0.011(6) -0.003(7) -0.007(8)
C10B 0.119(8) 0.027(5) 0.057(6) -0.010(5) 0.002(7) -0.004(7)
C11B 0.116(9) 0.026(6) 0.059(6) -0.011(6) 0.000(7) -0.005(7)
O11B 0.122(12) 0.028(9) 0.060(9) -0.010(8) 0.004(10) -0.002(10)
Cu1 0.0801(16) 0.0233(9) 0.0581(12) -0.0040(8) 0.0025(10) -0.0001(10)
Cu2 0.0837(17) 0.0207(9) 0.0596(13) 0.0029(8) -0.0004(10) 0.0031(9)
O1 0.176(15) 0.077(10) 0.096(10) -0.033(8) -0.028(10) 0.028(10)
O2 0.126(12) 0.047(7) 0.067(8) -0.007(6) -0.015(7) -0.032(7)
O3 0.101(10) 0.047(6) 0.061(7) -0.013(6) 0.018(7) 0.005(6)
O4 0.089(10) 0.047(7) 0.085(9) -0.012(6) 0.008(7) 0.011(6)
O5 0.077(9) 0.056(7) 0.074(8) -0.011(6) -0.004(6) -0.001(6)
O6 0.102(9) 0.016(5) 0.073(7) -0.002(4) 0.007(6) 0.000(5)
O7 0.095(9) 0.028(5) 0.064(7) -0.005(5) 0.002(6) -0.003(5)
O8 0.159(12) 0.020(5) 0.039(6) -0.011(4) -0.011(6) -0.006(6)
O9 0.129(8) 0.027(5) 0.065(6) -0.003(5) 0.000(6) 0.002(5)
O10 0.167(14) 0.064(8) 0.069(8) 0.030(7) 0.008(8) 0.009(9)

loop_
_atom_type_symbol
_atom_type_description
_atom_type_scat_dispersion_real
_atom_type_scat_dispersion_imag
_atom_type_scat_source
C C 0.0033 0.0016 'International Tables Vol C Tables 4.2.6.8 and 6.1.1.4'
H H 0.0000 0.0000 'International Tables Vol C Tables 4.2.6.8 and 6.1.1.4'
N N 0.0061 0.0033 'International Tables Vol C Tables 4.2.6.8 and 6.1.1.4'
O O 0.0106 0.0060 'International Tables Vol C Tables 4.2.6.8 and 6.1.1.4'
Cu Cu 0.3201 1.2651 'International Tables Vol C Tables 4.2.6.8 and 6.1.1.4'

loop_
_geom_angle_atom_site_label_1
_geom_angle_atom_site_label_2
_geom_angle_atom_site_label_3
_geom_angle
_geom_angle_site_symmetry_1
_geom_angle_site_symmetry_3
_geom_angle_publ_flag
O2 C1 O3 122.1(11) . . ?
O2 C1 C2 117.2(11) . . ?
O3 C1 C2 120.7(11) . . ?
C3 C2 C7 120.0 . . ?
C3 C2 C1 119.9(9) . . ?
C7 C2 C1 120.1(9) . . ?
C4 C3 C2 120.0 . . ?
C4 C3 H3 120.0 . . ?
C2 C3 H3 120.0 . . ?
C3 C4 C5 120.0 . . ?
C3 C4 H4 120.0 . . ?
C5 C4 H4 120.0 . . ?
C6 C5 C4 120.0 . . ?
C6 C5 C8 121.0(9) . . ?
C4 C5 C8 118.9(9) . . ?
C5 C6 C7 120.0 . . ?
C5 C6 O11A 124.7(10) . . ?
C7 C6 O11A 114.2(10) . . ?
C5 C6 H6 120.0 . . ?
C7 C6 H6 120.0 . . ?
C6 C7 C2 120.0 . . ?
C6 C7 O11B 107.5(14) . . ?
C2 C7 O11B 132.3(13) . . ?
C6 C7 H7 120.0 . . ?
C2 C7 H7 120.0 . . ?
O5 C8 O4 123.9(11) . . ?
O5 C8 C5 118.1(11) . . ?
O4 C8 C5 118.0(11) . . ?
C11A C12 C13 119.5(6) . . ?
C13 C12 C11B 117.9(9) . . ?
C11A C12 C15 119.0(10) . . ?
C13 C12 C15 118.7(8) . . ?
C11B C12 C15 116.1(13) . . ?
C12 C13 C14 118.1(5) . . ?
C12 C13 H13 121.0 . . ?
C14 C13 H13 121.0 . . ?
C9A C14 C13 118.7(7) . . ?
C13 C14 C9B 112.3(14) . . ?
C9A C14 C16 119.6(10) . . ?
C13 C14 C16 119.0(9) . . ?
C9B C14 C16 110.3(14) . . ?
O7 C15 O6 125.7(10) . . ?
O7 C15 C12 116.6(9) . . ?
O6 C15 C12 117.7(10) . . ?
O8 C16 O9 126.2(10) . . ?
O8 C16 C14 119.2(9) . . ?
O9 C16 C14 114.6(9) . . ?
C14 C9A C10A 118.7(7) . . ?
C14 C9A H9A 120.7 . . ?
C10A C9A H9A 120.7 . . ?
C11A C10A C9A 119.3(6) . . ?
C11A C10A O11A 127.8(10) . . ?
C9A C10A O11A 112.2(10) . . ?
C10A C11A C12 120.3(6) . . ?
C10A C11A H11A 119.8 . . ?
C12 C11A H11A 119.8 . . ?
C6 O11A C10A 112.0(12) . . ?
C10B C9B C14 113.8(15) . . ?
C10B C9B H9B 123.1 . . ?
C14 C9B H9B 123.1 . . ?
C9B C10B C11B 120.4(11) . . ?
C9B C10B O11B 114.8(15) . . ?
C11B C10B O11B 122.5(15) . . ?
C10B C11B C12 118.3(9) . . ?
C10B C11B H11B 120.8 . . ?
C12 C11B H11B 120.8 . . ?
C7 O11B C10B 119.4(17) . . ?
O3 Cu1 O5 168.7(4) . 1_655 ?
O3 Cu1 O6 87.5(5) . 3_666 ?
O5 Cu1 O6 89.4(5) 1_655 3_666 ?
O3 Cu1 O8 90.6(5) . 4_675 ?
O5 Cu1 O8 89.4(5) 1_655 4_675 ?
O6 Cu1 O8 164.2(4) 3_666 4_675 ?
O3 Cu1 O1 97.3(5) . . ?
O5 Cu1 O1 93.9(5) 1_655 . ?
O6 Cu1 O1 96.2(5) 3_666 . ?
O8 Cu1 O1 99.5(5) 4_675 . ?
O3 Cu1 Cu2 85.2(3) . 4_675 ?
O5 Cu1 Cu2 83.6(3) 1_655 4_675 ?
O6 Cu1 Cu2 81.6(3) 3_666 4_675 ?
O8 Cu1 Cu2 82.7(3) 4_675 4_675 ?
O1 Cu1 Cu2 176.6(4) . 4_675 ?
O2 Cu2 O9 89.1(5) 4_576 . ?
O2 Cu2 O7 89.3(5) 4_576 2_556 ?
O9 Cu2 O7 170.6(4) . 2_556 ?
O2 Cu2 O4 164.9(5) 4_576 4_676 ?
O9 Cu2 O4 90.4(5) . 4_676 ?
O7 Cu2 O4 88.6(5) 2_556 4_676 ?
O2 Cu2 O10 97.0(5) 4_576 . ?
O9 Cu2 O10 92.0(4) . . ?
O7 Cu2 O10 97.3(4) 2_556 . ?
O4 Cu2 O10 98.1(5) 4_676 . ?
O2 Cu2 Cu1 81.5(3) 4_576 4_576 ?
O9 Cu2 Cu1 84.5(3) . 4_576 ?
O7 Cu2 Cu1 86.1(3) 2_556 4_576 ?
O4 Cu2 Cu1 83.5(3) 4_676 4_576 ?
O10 Cu2 Cu1 176.2(4) . 4_576 ?
C1 O2 Cu2 125.8(9) . 4_675 ?
C1 O3 Cu1 125.3(9) . . ?
C8 O4 Cu2 123.2(9) . 4_575 ?
C8 O4 H4O 109.5 . . ?
Cu2 O4 H4O 15.9 4_575 . ?
C8 O5 Cu1 125.8(9) . 1_455 ?
C8 O5 H5O 109.5 . . ?
Cu1 O5 H5O 17.2 1_455 . ?
C15 O6 Cu1 125.1(8) . 3_666 ?
C15 O7 Cu2 121.4(7) . 2_546 ?
C16 O8 Cu1 123.3(7) . 4_576 ?
C16 O9 Cu2 123.1(8) . . ?

loop_
_geom_bond_atom_site_label_1
_geom_bond_atom_site_label_2
_geom_bond_distance
_geom_bond_site_symmetry_2
_geom_bond_publ_flag
C1 O2 1.254(9) . ?
C1 O3 1.255(9) . ?
C1 C2 1.519(9) . ?
C2 C3 1.3900 . ?
C2 C7 1.3900 . ?
C3 C4 1.3900 . ?
C3 H3 0.9300 . ?
C4 C5 1.3900 . ?
C4 H4 0.9300 . ?
C5 C6 1.3900 . ?
C5 C8 1.515(9) . ?
C6 C7 1.3900 . ?
C6 O11A 1.407(9) . ?
C6 H6 0.9300 . ?
C7 O11B 1.421(10) . ?
C7 H7 0.9300 . ?
C8 O5 1.243(9) . ?
C8 O4 1.244(9) . ?
C12 C11A 1.385(8) . ?
C12 C13 1.396(8) . ?
C12 C11B 1.408(9) . ?
C12 C15 1.502(9) . ?
C13 C14 1.402(8) . ?
C13 H13 0.9300 . ?
C14 C9A 1.390(9) . ?
C14 C9B 1.50(3) . ?
C14 C16 1.519(8) . ?
C15 O7 1.241(8) . ?
C15 O6 1.249(8) . ?
C16 O8 1.221(8) . ?
C16 O9 1.242(8) . ?
C9A C10A 1.391(9) . ?
C9A H9A 0.9300 . ?
C10A C11A 1.387(8) . ?
C10A O11A 1.430(9) . ?
C11A H11A 0.9300 . ?
C9B C10B 1.384(10) . ?
C9B H9B 0.9300 . ?
C10B C11B 1.397(10) . ?
C10B O11B 1.435(10) . ?
C11B H11B 0.9300 . ?
Cu1 O3 1.872(12) . ?
Cu1 O5 1.946(12) 1_655 ?
Cu1 O6 1.988(9) 3_666 ?
Cu1 O8 2.007(8) 4_675 ?
Cu1 O1 2.154(12) . ?
Cu1 Cu2 2.638(3) 4_675 ?
Cu2 O2 1.947(13) 4_576 ?
Cu2 O9 1.960(9) . ?
Cu2 O7 1.960(9) 2_556 ?
Cu2 O4 2.000(12) 4_676 ?
Cu2 O10 2.124(11) . ?
Cu2 Cu1 2.638(3) 4_576 ?
O2 Cu2 1.947(13) 4_675 ?
O4 Cu2 2.000(12) 4_575 ?
O4 H4O 0.8200 . ?
O5 Cu1 1.946(12) 1_455 ?
O5 H5O 0.8200 . ?
O6 Cu1 1.988(9) 3_666 ?
O7 Cu2 1.960(9) 2_546 ?
O8 Cu1 2.007(8) 4_576 ?
